data_2243243
loop_
_publ_author_name
'Tanaka, Ryo'
'Shiono, Takeshi'

_publ_section_title
;
 Crystal structure of
 di-\m-trihydro(pentafluorophenyl)borato-tetrakis(tetrahydrofuran)disodium
;
_journal_coeditor_code IS5529
_journal_issue 2
_journal_name_full 'Acta Crystallographica Section E'
_journal_page_first 145
_journal_page_last 147
_journal_paper_doi 10.1107/S2056989019017201
_journal_volume 76
_journal_year 2020
_chemical_formula_iupac '[Na2 (C6 F5 B H3)2 (C4 H8 O)4]'
_chemical_formula_sum 'C28 H38 B2 F10 Na2 O4'
_chemical_formula_weight 696.18
_chemical_name_systematic
;
Di-\m-trihydro(pentafluoropheny)borato-tetrakis(tetrahydrofuran)disodium
;
_space_group_IT_number 2
_space_group_name_Hall '-P 1'
_space_group_name_H-M_alt 'P -1'
_symmetry_cell_setting triclinic
_symmetry_space_group_name_Hall '-P 1'
_symmetry_space_group_name_H-M 'P -1'
_atom_sites_solution_primary direct
_cell_angle_alpha 113.461(2)
_cell_angle_beta 105.685(3)
_cell_angle_gamma 91.805(2)
_cell_formula_units_Z 1
_cell_length_a 7.9698(5)
_cell_length_b 10.1104(6)
_cell_length_c 11.5208(7)
_cell_measurement_reflns_used 4126
_cell_measurement_temperature 123(2)
_cell_measurement_theta_max 27.40
_cell_measurement_theta_min 2.69
_cell_volume 809.63(9)
_computing_cell_refinement
;
SAINT (Bruker, 2012)
;
_computing_data_collection
;
APEX2 (Bruker, 2012)
;
_computing_data_reduction
;
SAINT (Bruker, 2012)
;
_computing_molecular_graphics
;
Mercury (Macrae <i>et al.</i>,  2006)
;
_computing_publication_material
;
SHELXTL (Sheldrick, 2015)
;
_computing_structure_refinement
;
SHELXL2014 (Sheldrick, 2015)
;
_computing_structure_solution
;
SIR97 (Altomare <i>et al.</i>,  1999)
;
_diffrn_ambient_temperature 123(2)
_diffrn_measured_fraction_theta_full 0.967
_diffrn_measured_fraction_theta_max 0.944
_diffrn_measurement_device_type 'Bruker APEXII CCD'
_diffrn_measurement_method '\f and \w scans'
_diffrn_radiation_type MoK\a
_diffrn_radiation_wavelength 0.71069
_diffrn_reflns_av_R_equivalents 0.0321
_diffrn_reflns_av_unetI/netI 0.0527
_diffrn_reflns_limit_h_max 8
_diffrn_reflns_limit_h_min -10
_diffrn_reflns_limit_k_max 12
_diffrn_reflns_limit_k_min -13
_diffrn_reflns_limit_l_max 12
_diffrn_reflns_limit_l_min -14
_diffrn_reflns_number 4506
_diffrn_reflns_theta_full 25.240
_diffrn_reflns_theta_max 27.399
_diffrn_reflns_theta_min 2.026
_exptl_absorpt_coefficient_mu 0.153
_exptl_absorpt_correction_T_max 0.7455
_exptl_absorpt_correction_T_min 0.5120
_exptl_absorpt_correction_type multi-scan
_exptl_absorpt_process_details
;
(SADABS; Bruker, 2016)
;
_exptl_crystal_colour colourless
_exptl_crystal_density_diffrn 1.428
_exptl_crystal_density_method 'not measured'
_exptl_crystal_description Block
_exptl_crystal_F_000 360
_exptl_crystal_size_max 0.60
_exptl_crystal_size_mid 0.20
_exptl_crystal_size_min 0.20
_refine_diff_density_max 0.311
_refine_diff_density_min -0.450
_refine_ls_goodness_of_fit_ref 1.075
_refine_ls_hydrogen_treatment mixed
_refine_ls_matrix_type full
_refine_ls_number_parameters 220
_refine_ls_number_reflns 3471
_refine_ls_number_restraints 0
_refine_ls_restrained_S_all 1.075
_refine_ls_R_factor_all 0.0506
_refine_ls_R_factor_gt 0.0469
_refine_ls_shift/su_max 0.000
_refine_ls_shift/su_mean 0.000
_refine_ls_structure_factor_coef Fsqd
_refine_ls_weighting_details 'w=1/[\s^2^(Fo^2^)+(0.0819P)^2^+0.2169P] where P=(Fo^2^+2Fc^2^)/3'
_refine_ls_weighting_scheme calc
_refine_ls_wR_factor_gt 0.1411
_refine_ls_wR_factor_ref 0.1463
_reflns_number_gt 3068
_reflns_number_total 3471
_reflns_threshold_expression 'I > 2\s(I)'
_cod_data_source_file is5529sup1.cif
_cod_data_source_block I
_cod_database_code 2243243
_shelx_space_group_comment
;
The symmetry employed for this shelxl refinement is uniquely defined
by the following loop, which should always be used as a source of
symmetry information in preference to the above space-group names.
They are only intended as comments.
;
_shelx_estimated_absorpt_t_min 0.914
_shelx_estimated_absorpt_t_max 0.970

loop_
_space_group_symop_operation_xyz
'x, y, z'
'-x, -y, -z'

loop_
_atom_site_type_symbol
_atom_site_label
_atom_site_fract_x
_atom_site_fract_y
_atom_site_fract_z
_atom_site_U_iso_or_equiv
_atom_site_adp_type
_atom_site_calc_flag
_atom_site_occupancy
Na NA1 0.55346(7) -0.03356(7) -0.15797(5) 0.02597(18) Uani d 1
B B1 0.5516(2) -0.20185(19) -0.02053(16) 0.0272(3) Uani d 1
H H1 0.412(3) -0.193(2) -0.022(2) 0.043(6) Uiso d 1
H H2 0.560(3) -0.244(3) -0.120(2) 0.053(6) Uiso d 1
H H3 0.638(3) -0.092(2) 0.037(2) 0.037(5) Uiso d 1
C C1 0.63209(18) -0.30571(15) 0.04965(13) 0.0217(3) Uani d 1
C C2 0.71559(19) -0.42272(17) -0.00498(14) 0.0256(3) Uani d 1
C C3 0.78844(19) -0.50723(17) 0.05860(16) 0.0296(3) Uani d 1
C C4 0.7778(2) -0.47796(18) 0.18383(16) 0.0310(3) Uani d 1
C C5 0.6944(2) -0.36360(18) 0.24263(14) 0.0296(3) Uani d 1
C C6 0.62500(19) -0.28259(16) 0.17530(13) 0.0238(3) Uani d 1
F F1 0.72989(14) -0.45982(12) -0.12796(10) 0.0395(3) Uani d 1
F F2 0.86728(14) -0.61935(12) -0.00036(13) 0.0453(3) Uani d 1
F F3 0.84800(15) -0.55697(12) 0.24888(12) 0.0469(3) Uani d 1
F F4 0.68262(17) -0.33360(13) 0.36492(10) 0.0475(3) Uani d 1
F F5 0.54502(14) -0.17008(11) 0.23880(9) 0.0343(2) Uani d 1
O O1 0.83333(15) -0.03501(13) -0.16984(12) 0.0327(3) Uani d 1
C C7 0.9190(3) 0.0619(2) -0.2058(2) 0.0436(4) Uani d 1
H H4 1.016334 0.130984 -0.128474 0.052 Uiso calc 1
H H5 0.834348 0.118300 -0.238397 0.052 Uiso calc 1
C C8 0.9905(3) -0.0347(2) -0.31551(19) 0.0430(4) Uani d 1
H H6 0.911623 -0.050243 -0.404062 0.052 Uiso calc 1
H H7 1.109827 0.009804 -0.303714 0.052 Uiso calc 1
C C9 0.9967(3) -0.1771(2) -0.30160(18) 0.0391(4) Uani d 1
H H8 1.118106 -0.200710 -0.286654 0.047 Uiso calc 1
H H9 0.917077 -0.258235 -0.382236 0.047 Uiso calc 1
C C10 0.9356(2) -0.1511(2) -0.18186(17) 0.0348(4) Uani d 1
H H10 0.862781 -0.240318 -0.195466 0.042 Uiso calc 1
H H11 1.037924 -0.122799 -0.100803 0.042 Uiso calc 1
O O2 0.40793(15) -0.18090(12) -0.37962(10) 0.0319(3) Uani d 1
C C11 0.3406(2) -0.15236(19) -0.49440(15) 0.0328(4) Uani d 1
H H12 0.434473 -0.146717 -0.534402 0.039 Uiso calc 1
H H13 0.292566 -0.059350 -0.470737 0.039 Uiso calc 1
C C12 0.1955(3) -0.2805(2) -0.59003(16) 0.0392(4) Uani d 1
H H14 0.192110 -0.307211 -0.683241 0.047 Uiso calc 1
H H15 0.078771 -0.257016 -0.580757 0.047 Uiso calc 1
C C13 0.2449(3) -0.4036(2) -0.54953(17) 0.0411(4) Uani d 1
H H16 0.149650 -0.439183 -0.524004 0.049 Uiso calc 1
H H17 0.267784 -0.486333 -0.623172 0.049 Uiso calc 1
C C14 0.4109(2) -0.33571(19) -0.43176(16) 0.0362(4) Uani d 1
H H18 0.410810 -0.372273 -0.363810 0.043 Uiso calc 1
H H19 0.517132 -0.358754 -0.460167 0.043 Uiso calc 1

loop_
_atom_site_aniso_label
_atom_site_aniso_U_11
_atom_site_aniso_U_22
_atom_site_aniso_U_33
_atom_site_aniso_U_12
_atom_site_aniso_U_13
_atom_site_aniso_U_23
NA1 0.0285(3) 0.0299(3) 0.0210(3) 0.0070(2) 0.0097(2) 0.0107(2)
B1 0.0357(8) 0.0252(8) 0.0217(7) 0.0061(7) 0.0080(6) 0.0114(6)
C1 0.0235(6) 0.0215(7) 0.0192(6) 0.0010(5) 0.0062(5) 0.0080(5)
C2 0.0297(7) 0.0240(7) 0.0229(7) 0.0024(6) 0.0130(5) 0.0066(6)
C3 0.0259(7) 0.0224(8) 0.0382(8) 0.0058(6) 0.0113(6) 0.0093(6)
C4 0.0293(7) 0.0274(8) 0.0332(8) 0.0004(6) -0.0014(6) 0.0171(7)
C5 0.0366(8) 0.0312(8) 0.0177(6) -0.0010(6) 0.0037(6) 0.0106(6)
C6 0.0284(7) 0.0218(7) 0.0184(6) 0.0041(5) 0.0084(5) 0.0050(5)
F1 0.0575(6) 0.0367(6) 0.0321(5) 0.0129(5) 0.0304(5) 0.0110(4)
F2 0.0441(6) 0.0295(6) 0.0667(7) 0.0184(4) 0.0277(5) 0.0168(5)
F3 0.0480(6) 0.0391(6) 0.0509(6) 0.0056(5) -0.0054(5) 0.0298(5)
F4 0.0726(8) 0.0513(7) 0.0204(5) 0.0076(6) 0.0123(5) 0.0184(5)
F5 0.0497(6) 0.0299(5) 0.0264(4) 0.0135(4) 0.0208(4) 0.0085(4)
O1 0.0319(6) 0.0343(6) 0.0402(6) 0.0103(5) 0.0189(5) 0.0187(5)
C7 0.0532(11) 0.0327(9) 0.0599(12) 0.0128(8) 0.0352(9) 0.0226(9)
C8 0.0622(11) 0.0384(10) 0.0445(10) 0.0171(9) 0.0315(9) 0.0232(8)
C9 0.0544(10) 0.0337(9) 0.0390(9) 0.0150(8) 0.0266(8) 0.0166(7)
C10 0.0419(9) 0.0367(9) 0.0344(8) 0.0142(7) 0.0170(7) 0.0195(7)
O2 0.0415(6) 0.0265(6) 0.0211(5) 0.0046(5) 0.0035(4) 0.0078(4)
C11 0.0446(9) 0.0298(8) 0.0251(7) 0.0061(7) 0.0098(6) 0.0134(6)
C12 0.0491(10) 0.0314(9) 0.0259(7) 0.0065(7) 0.0001(7) 0.0083(7)
C13 0.0553(11) 0.0288(9) 0.0288(8) 0.0015(8) 0.0046(7) 0.0076(7)
C14 0.0506(10) 0.0272(8) 0.0280(7) 0.0116(7) 0.0077(7) 0.0113(6)

loop_
_atom_type_symbol
_atom_type_description
_atom_type_scat_dispersion_real
_atom_type_scat_dispersion_imag
_atom_type_scat_source
C C 0.0033 0.0016 'International Tables Vol C Tables 4.2.6.8 and 6.1.1.4'
H H 0.0000 0.0000 'International Tables Vol C Tables 4.2.6.8 and 6.1.1.4'
B B 0.0013 0.0007 'International Tables Vol C Tables 4.2.6.8 and 6.1.1.4'
O O 0.0106 0.0060 'International Tables Vol C Tables 4.2.6.8 and 6.1.1.4'
F F 0.0171 0.0103 'International Tables Vol C Tables 4.2.6.8 and 6.1.1.4'
Na Na 0.0362 0.0249 'International Tables Vol C Tables 4.2.6.8 and 6.1.1.4'

loop_
_geom_angle_atom_site_label_1
_geom_angle_atom_site_label_2
_geom_angle_atom_site_label_3
_geom_angle_site_symmetry_1
_geom_angle_site_symmetry_3
_geom_angle
O1 NA1 O2 . . 97.78(5)
O1 NA1 F5 . 2_655 101.16(4)
O2 NA1 F5 . 2_655 80.88(4)
O1 NA1 B1 . . 100.56(5)
O2 NA1 B1 . . 107.00(5)
F5 NA1 B1 2_655 . 155.60(5)
O1 NA1 B1 . 2_655 123.38(5)
O2 NA1 B1 . 2_655 129.23(5)
F5 NA1 B1 2_655 2_655 64.36(4)
B1 NA1 B1 . 2_655 94.23(5)
O1 NA1 NA1 . 2_655 122.73(4)
O2 NA1 NA1 . 2_655 132.93(4)
F5 NA1 NA1 2_655 2_655 110.18(3)
B1 NA1 NA1 . 2_655 47.51(4)
B1 NA1 NA1 2_655 2_655 46.73(4)
O1 NA1 H2 . . 91.5(6)
O2 NA1 H2 . . 87.9(6)
F5 NA1 H2 2_655 . 164.1(6)
B1 NA1 H2 . . 22.6(6)
B1 NA1 H2 2_655 . 116.2(6)
NA1 NA1 H2 2_655 . 69.7(6)
O1 NA1 H3 . . 91.0(5)
O2 NA1 H3 . . 130.7(5)
F5 NA1 H3 2_655 . 144.5(5)
B1 NA1 H3 . . 24.2(5)
B1 NA1 H3 2_655 . 81.0(5)
NA1 NA1 H3 2_655 . 38.6(5)
H2 NA1 H3 . . 43.3(8)
C1 B1 NA1 . . 155.20(11)
C1 B1 NA1 . 2_655 109.90(9)
NA1 B1 NA1 . 2_655 85.77(5)
C1 B1 H1 . . 111.0(11)
NA1 B1 H1 . . 93.7(11)
NA1 B1 H1 2_655 . 55.7(12)
C1 B1 H2 . . 109.9(13)
NA1 B1 H2 . . 56.3(13)
NA1 B1 H2 2_655 . 140.1(13)
H1 B1 H2 . . 110.2(17)
C1 B1 H3 . . 107.0(11)
NA1 B1 H3 . . 64.1(11)
NA1 B1 H3 2_655 . 58.4(11)
H1 B1 H3 . . 111.4(16)
H2 B1 H3 . . 107.2(16)
C2 C1 C6 . . 113.31(13)
C2 C1 B1 . . 125.13(12)
C6 C1 B1 . . 121.55(13)
F1 C2 C3 . . 115.87(14)
F1 C2 C1 . . 119.98(13)
C3 C2 C1 . . 124.15(14)
F2 C3 C2 . . 121.03(15)
F2 C3 C4 . . 119.32(15)
C2 C3 C4 . . 119.64(15)
F3 C4 C5 . . 119.96(15)
F3 C4 C3 . . 121.29(16)
C5 C4 C3 . . 118.75(15)
F4 C5 C6 . . 121.25(15)
F4 C5 C4 . . 119.52(15)
C6 C5 C4 . . 119.23(14)
F5 C6 C5 . . 116.66(13)
F5 C6 C1 . . 118.44(13)
C5 C6 C1 . . 124.90(14)
C6 F5 NA1 . 2_655 124.58(8)
C7 O1 C10 . . 105.86(12)
C7 O1 NA1 . . 124.28(11)
C10 O1 NA1 . . 127.60(10)
O1 C7 C8 . . 105.75(15)
O1 C7 H4 . . 110.6
C8 C7 H4 . . 110.6
O1 C7 H5 . . 110.6
C8 C7 H5 . . 110.6
H4 C7 H5 . . 108.7
C9 C8 C7 . . 104.83(14)
C9 C8 H6 . . 110.8
C7 C8 H6 . . 110.8
C9 C8 H7 . . 110.8
C7 C8 H7 . . 110.8
H6 C8 H7 . . 108.9
C8 C9 C10 . . 104.49(14)
C8 C9 H8 . . 110.9
C10 C9 H8 . . 110.9
C8 C9 H9 . . 110.9
C10 C9 H9 . . 110.9
H8 C9 H9 . . 108.9
O1 C10 C9 . . 105.64(13)
O1 C10 H10 . . 110.6
C9 C10 H10 . . 110.6
O1 C10 H11 . . 110.6
C9 C10 H11 . . 110.6
H10 C10 H11 . . 108.7
C11 O2 C14 . . 104.91(11)
C11 O2 NA1 . . 133.50(10)
C14 O2 NA1 . . 119.96(9)
O2 C11 C12 . . 105.00(13)
O2 C11 H12 . . 110.7
C12 C11 H12 . . 110.7
O2 C11 H13 . . 110.7
C12 C11 H13 . . 110.7
H12 C11 H13 . . 108.8
C11 C12 C13 . . 104.30(14)
C11 C12 H14 . . 110.9
C13 C12 H14 . . 110.9
C11 C12 H15 . . 110.9
C13 C12 H15 . . 110.9
H14 C12 H15 . . 108.9
C14 C13 C12 . . 104.48(14)
C14 C13 H16 . . 110.9
C12 C13 H16 . . 110.9
C14 C13 H17 . . 110.9
C12 C13 H17 . . 110.9
H16 C13 H17 . . 108.9
O2 C14 C13 . . 105.39(14)
O2 C14 H18 . . 110.7
C13 C14 H18 . . 110.7
O2 C14 H19 . . 110.7
C13 C14 H19 . . 110.7
H18 C14 H19 . . 108.8

loop_
_geom_bond_atom_site_label_1
_geom_bond_atom_site_label_2
_geom_bond_site_symmetry_2
_geom_bond_distance
NA1 O1 . 2.2714(12)
NA1 O2 . 2.3122(12)
NA1 F5 2_655 2.6373(12)
NA1 B1 . 2.7494(18)
NA1 B1 2_655 2.7845(19)
NA1 NA1 2_655 3.7658(11)
NA1 H2 . 2.33(2)
NA1 H3 . 2.47(2)
B1 C1 . 1.614(2)
B1 NA1 2_655 2.7844(19)
B1 H1 . 1.11(2)
B1 H2 . 1.08(3)
B1 H3 . 1.13(2)
C1 C2 . 1.386(2)
C1 C6 . 1.3889(18)
C2 F1 . 1.3520(16)
C2 C3 . 1.380(2)
C3 F2 . 1.3431(18)
C3 C4 . 1.380(2)
C4 F3 . 1.3384(18)
C4 C5 . 1.380(2)
C5 F4 . 1.3486(17)
C5 C6 . 1.371(2)
C6 F5 . 1.3677(17)
F5 NA1 2_655 2.6373(12)
O1 C7 . 1.425(2)
O1 C10 . 1.433(2)
C7 C8 . 1.522(3)
C7 H4 . 0.9900
C7 H5 . 0.9900
C8 C9 . 1.511(3)
C8 H6 . 0.9900
C8 H7 . 0.9900
C9 C10 . 1.514(2)
C9 H8 . 0.9900
C9 H9 . 0.9900
C10 H10 . 0.9900
C10 H11 . 0.9900
O2 C11 . 1.4317(18)
O2 C14 . 1.440(2)
C11 C12 . 1.520(2)
C11 H12 . 0.9900
C11 H13 . 0.9900
C12 C13 . 1.522(3)
C12 H14 . 0.9900
C12 H15 . 0.9900
C13 C14 . 1.514(2)
C13 H16 . 0.9900
C13 H17 . 0.9900
C14 H18 . 0.9900
C14 H19 . 0.9900

loop_
_geom_torsion_atom_site_label_1
_geom_torsion_atom_site_label_2
_geom_torsion_atom_site_label_3
_geom_torsion_atom_site_label_4
_geom_torsion_site_symmetry_1
_geom_torsion_site_symmetry_4
_geom_torsion
NA1 B1 C1 C2 . . -45.4(3)
NA1 B1 C1 C2 2_655 . -172.01(11)
NA1 B1 C1 C6 . . 133.6(2)
NA1 B1 C1 C6 2_655 . 7.05(16)
C6 C1 C2 F1 . . 178.94(12)
B1 C1 C2 F1 . . -1.9(2)
C6 C1 C2 C3 . . -1.3(2)
B1 C1 C2 C3 . . 177.85(14)
F1 C2 C3 F2 . . -0.3(2)
C1 C2 C3 F2 . . 179.89(13)
F1 C2 C3 C4 . . -179.20(13)
C1 C2 C3 C4 . . 1.0(2)
F2 C3 C4 F3 . . 1.6(2)
C2 C3 C4 F3 . . -179.52(13)
F2 C3 C4 C5 . . -179.17(13)
C2 C3 C4 C5 . . -0.3(2)
F3 C4 C5 F4 . . -0.8(2)
C3 C4 C5 F4 . . 179.93(13)
F3 C4 C5 C6 . . 179.21(13)
C3 C4 C5 C6 . . -0.1(2)
F4 C5 C6 F5 . . 0.4(2)
C4 C5 C6 F5 . . -179.57(13)
F4 C5 C6 C1 . . 179.69(13)
C4 C5 C6 C1 . . -0.3(2)
C2 C1 C6 F5 . . -179.83(12)
B1 C1 C6 F5 . . 1.0(2)
C2 C1 C6 C5 . . 0.9(2)
B1 C1 C6 C5 . . -178.22(14)
C5 C6 F5 NA1 . 2_655 169.12(10)
C1 C6 F5 NA1 . 2_655 -10.18(17)
C10 O1 C7 C8 . . 35.26(19)
NA1 O1 C7 C8 . . -128.73(14)
O1 C7 C8 C9 . . -19.7(2)
C7 C8 C9 C10 . . -2.2(2)
C7 O1 C10 C9 . . -36.82(18)
NA1 O1 C10 C9 . . 126.48(13)
C8 C9 C10 O1 . . 23.29(19)
C14 O2 C11 C12 . . 39.54(17)
NA1 O2 C11 C12 . . -155.60(12)
O2 C11 C12 C13 . . -24.77(18)
C11 C12 C13 C14 . . 1.6(2)
C11 O2 C14 C13 . . -38.57(18)
NA1 O2 C14 C13 . . 154.06(11)
C12 C13 C14 O2 . . 21.94(19)

_cod_database_fobs_code 2243243
